data_1568078
loop_
_publ_author_name
'Turley, Andrew T.'
'Hanson-Heine, Magnus W D'
'Argent, Stephen P.'
'Hu, Yaoyang'
'Jones, Thomas A.'
'Fay, Michael'
'Woodward, Simon'

_publ_section_title
;
 Catalysis enabled synthesis, structures, and reactivities of fluorinated
 S<sub>8</sub>-corona[<i>n</i>]arenes (<i>n</i> = 8-12).
;
_journal_issue 1
_journal_name_full 'Chemical science'
_journal_page_first 70
_journal_page_last 77
_journal_paper_doi 10.1039/d2sc05348a
_journal_volume 14
_journal_year 2022
_chemical_formula_moiety 'C48 H16 F16 S8, C H Cl3'
_chemical_formula_sum 'C49 H17 Cl3 F16 S8'
_chemical_formula_weight 1272.45
_space_group_crystal_system triclinic
_space_group_IT_number 2
_space_group_name_Hall '-P 1'
_space_group_name_H-M_alt 'P -1'
_atom_sites_solution_hydrogens geom
_atom_sites_solution_primary dual
_atom_sites_solution_secondary difmap
_audit_creation_date 2021-05-13
_audit_creation_method
;
Olex2 1.3
(compiled 2020.11.12 svn.r5f609507 for OlexSys, GUI svn.r6272)
;
_audit_update_record
;
2022-05-26 deposited with the CCDC.	2022-11-28 downloaded from the CCDC.
;
_cell_angle_alpha 78.57(2)
_cell_angle_beta 81.39(2)
_cell_angle_gamma 82.79(2)
_cell_formula_units_Z 1
_cell_length_a 6.7916(16)
_cell_length_b 13.818(4)
_cell_length_c 15.064(4)
_cell_measurement_reflns_used 1379
_cell_measurement_temperature 120(2)
_cell_measurement_theta_max 44.2960
_cell_measurement_theta_min 3.9770
_cell_volume 1363.3(6)
_computing_cell_refinement 'CrysAlisPro 1.171.40.67a (Rigaku OD, 2019)'
_computing_data_collection 'CrysAlisPro 1.171.40.67a (Rigaku OD, 2019)'
_computing_data_reduction 'CrysAlisPro 1.171.40.67a (Rigaku OD, 2019)'
_computing_molecular_graphics 'Olex2 1.3 (Dolomanov et al., 2009)'
_computing_publication_material 'Olex2 1.3 (Dolomanov et al., 2009)'
_computing_structure_refinement 'SHELXL 2018/3 (Sheldrick, 2015)'
_computing_structure_solution 'SHELXT  (Sheldrick, 2015)'
_diffrn_ambient_environment 'N2 gas'
_diffrn_ambient_temperature 120(2)
_diffrn_crystal_treatment 'flash frozen in gaseous N2'
_diffrn_detector 'Hybrid Pixel Array Detector'
_diffrn_detector_area_resol_mean 5.8140
_diffrn_detector_type 'PILATUS3 R 200K Hybrid Pixel Array Detector'
_diffrn_measured_fraction_theta_full 0.993
_diffrn_measured_fraction_theta_max 0.993
_diffrn_measurement_details
;
List of Runs (angles in degrees, time in seconds):

  # Type    Start    End  Width  t~exp~   \w     \q     \k     \f   Frames
#--------------------------------------------------------------------------
  1  \w     12.00 122.00   0.50   30.00    --   34.70  52.00  26.76  220
  2  \w     13.00 108.00   0.50   30.00    --   34.70  69.00 -56.93  190
  3  \w      8.00  53.00   0.50   30.00    --   34.70  71.00 124.05   90
  4  \w     -2.00  56.00   0.50   30.00    --   34.70 -82.00 -60.00  116
  5  \w    -16.00  56.00   0.50   30.00    --   34.70 -82.00-150.00  144
  6  \w     -1.00  68.00   0.50   30.00    --   34.70 -82.00  30.00  138
  7  \w    -25.00  67.00   0.50   30.00    --   34.70 -82.00 150.00  184
  8  \w      4.00  68.00   0.50   30.00    --   34.70 -82.00  60.00  128
  9  \w    -17.00  63.00   0.50   30.00    --   34.70 -77.00   0.00  160
 10  \w     15.00 110.00   0.50   30.00    --   34.70  38.00-120.00  190
 11  \w    -42.00  49.00   0.50   30.00    --   34.70 -77.00 120.00  182
 12  \w    -22.00  68.00   0.50   30.00    --   34.70 -82.00-120.00  180
 13  \w     12.00  99.00   0.50   30.00    --   34.70  38.00 150.00  174
 14  \w    -46.00  47.00   0.50   30.00    --   34.70 -57.00 -60.00  186
 15  \w      9.00  66.00   0.50   30.00    --   34.70  68.00  47.54  114
 16  \w      9.00  98.00   0.50   30.00    --   34.70  69.00 142.03  178
 17  \w      8.00  46.00   0.50   30.00    --   34.70  72.00 -17.44   76
 18  \w     90.00 121.00   0.50   30.00    --   34.70  72.00 -17.44   62
;
_diffrn_measurement_device '\k-geometry diffractometer'
_diffrn_measurement_device_type 'XtalLAB PRO MM007, PILATUS3 R 200K'
_diffrn_measurement_method '\w scans'
_diffrn_measurement_specimen_support 'MiTeGen micromount'
_diffrn_orient_matrix_type 'CrysAlisPro convention (1999,Acta A55,543-557)'
_diffrn_orient_matrix_UB_11 0.0188819000
_diffrn_orient_matrix_UB_12 -0.0136573000
_diffrn_orient_matrix_UB_13 -0.1000707000
_diffrn_orient_matrix_UB_21 0.0029754000
_diffrn_orient_matrix_UB_22 -0.1131501000
_diffrn_orient_matrix_UB_23 0.0319655000
_diffrn_orient_matrix_UB_31 -0.2297537000
_diffrn_orient_matrix_UB_32 0.0087609000
_diffrn_orient_matrix_UB_33 0.0057373000
_diffrn_radiation_monochromator mirror
_diffrn_radiation_probe x-ray
_diffrn_radiation_type 'Cu K\a'
_diffrn_radiation_wavelength 1.54184
_diffrn_reflns_av_R_equivalents 0.1341
_diffrn_reflns_av_unetI/netI 0.0760
_diffrn_reflns_Laue_measured_fraction_full 0.993
_diffrn_reflns_Laue_measured_fraction_max 0.993
_diffrn_reflns_limit_h_max 5
_diffrn_reflns_limit_h_min -5
_diffrn_reflns_limit_k_max 10
_diffrn_reflns_limit_k_min -10
_diffrn_reflns_limit_l_max 11
_diffrn_reflns_limit_l_min -11
_diffrn_reflns_number 5179
_diffrn_reflns_point_group_measured_fraction_full 0.993
_diffrn_reflns_point_group_measured_fraction_max 0.993
_diffrn_reflns_theta_full 34.815
_diffrn_reflns_theta_max 34.815
_diffrn_reflns_theta_min 4.031
_diffrn_source 'rotating anode'
_diffrn_source_type 'MicroMax 007 HF'
_exptl_absorpt_coefficient_mu 5.198
_exptl_absorpt_correction_T_max 1.000
_exptl_absorpt_correction_T_min 0.574
_exptl_absorpt_correction_type gaussian
_exptl_absorpt_process_details
;
CrysAlisPro 1.171.40.67a (Rigaku Oxford Diffraction, 2019)
Numerical absorption correction based on gaussian integration over
			a multifaceted crystal model
Empirical absorption correction using spherical harmonics,
 implemented in SCALE3 ABSPACK scaling algorithm.
;
_exptl_crystal_colour colourless
_exptl_crystal_colour_primary colourless
_exptl_crystal_density_diffrn 1.550
_exptl_crystal_description needle
_exptl_crystal_F_000 634
_exptl_crystal_recrystallization_method 'Re-crystallisation from solvent: chloroform'
_exptl_crystal_size_max 0.359
_exptl_crystal_size_mid 0.034
_exptl_crystal_size_min 0.029
_refine_diff_density_max 0.725
_refine_diff_density_min -0.431
_refine_diff_density_rms 0.139
_refine_ls_extinction_method none
_refine_ls_goodness_of_fit_ref 2.287
_refine_ls_hydrogen_treatment constr
_refine_ls_matrix_type full
_refine_ls_number_parameters 433
_refine_ls_number_reflns 1148
_refine_ls_number_restraints 1164
_refine_ls_restrained_S_all 1.608
_refine_ls_R_factor_all 0.2063
_refine_ls_R_factor_gt 0.1755
_refine_ls_shift/su_max 0.000
_refine_ls_shift/su_mean 0.000
_refine_ls_structure_factor_coef Fsqd
_refine_ls_weighting_details 'w=1/[\s^2^(Fo^2^)+(0.2000P)^2^] where P=(Fo^2^+2Fc^2^)/3'
_refine_ls_weighting_scheme calc
_refine_ls_wR_factor_gt 0.4535
_refine_ls_wR_factor_ref 0.4768
_reflns_Friedel_coverage 0.000
_reflns_number_gt 812
_reflns_number_total 1148
_reflns_threshold_expression 'I > 2\s(I)'
_cod_data_source_file d2sc05348a4.cif
_cod_data_source_block 1a-CHCl3
_cod_depositor_comments 'Adding full bibliography for 1568074--1568079.cif.'
_cod_original_cell_volume 1363.3(7)
_cod_database_code 1568078
_nottingham_internal_coll_name OATSWC
_nottingham_internal_coll_number 18979
_nottingham_internal_coll_client AT/SW
_nottingham_internal_coll_type custom
_nottingham_internal_coll_frame_method '\w scans'
_nottingham_internal_coll_frame_time 30.00
_nottingham_internal_coll_frame_width 0.50
_nottingham_internal_coll_user pczspa
_nottingham_internal_coll_date 16/03/2021
_nottingham_internal_coll_location NOTTS
_nottingham_internal_coll_instrument 'XtalLAB PRO, A00000876'
_nottingham_internal_process_date 12/05/2021
_nottingham_internal_process_user pczspa
_nottingham_internal_solution_date 12/05/2021
_nottingham_internal_solution_user pczspa
_nottingham_internal_refinement_date 13/05/2021
_nottingham_internal_refinement_user pczspa
_nottingham_internal_validation_date 13/05/2021
_nottingham_internal_validation_user pczspa
_shelx_shelxl_version_number 2018/3
_chemical_oxdiff_formula C48H16F16S8
_chemical_oxdiff_usercomment 'OATSWC #18979 MM-755 AT/SW Fomblin micromount'
_shelx_space_group_comment
;
The symmetry employed for this shelxl refinement is uniquely defined
by the following loop, which should always be used as a source of
symmetry information in preference to the above space-group names.
They are only intended as comments.
;
_shelx_estimated_absorpt_t_max 0.864
_shelx_estimated_absorpt_t_min 0.257
_reflns_odcompleteness_completeness 96.84
_reflns_odcompleteness_iscentric 1
_reflns_odcompleteness_theta 44.45
_olex2_refinement_description
;
1. Fixed Uiso
 At 1.2 times of:
  All C(H) groups
2. Restrained distances
 C1S-Cl4S = C1S-Cl2S = C1S-Cl3S
 1.78 with sigma of 0.02
 Cl2S-Cl3S \\sim Cl3S-Cl4S \\sim Cl4S-Cl2S
 with sigma of 0.02
 S1-C11 \\sim S1_$1-C44 \\sim S2-C14 \\sim S2-C21 \\sim S3-C24 \\sim S3-C31
\\sim S4-C34 \\sim S4-C41 \\sim S1-
 C44_$1 \\sim S1-C11 \\sim S2-C14 \\sim S2-C21 \\sim S3-C24 \\sim S3-C31 \\sim
S4-C34 \\sim S4-C41
 with sigma of 0.02
 S1-C12 \\sim S1-C16 \\sim S2-C22 \\sim S2-C26 \\sim S2-C13 \\sim S2-C15 \\sim
S3-C23 \\sim S3-C25 \\sim S3-
 C32 \\sim S3-C36 \\sim S4-C33 \\sim S4-C35 \\sim S4-C42 \\sim S4-C46 \\sim
S1-C45_$1 \\sim S1-C43_$1
 with sigma of 0.02
3. Restrained planarity
 C41, C42, C43, C44, C45, C46, F47, F48, F49, F50
 with sigma of 0.1
 C21, C22, C23, C24, C25, C26, F27, F28, F29, F30
 with sigma of 0.1
 C11, C12, C13, C14, C15, C16, F17, F18, F19, F20
 with sigma of 0.1
 C31, C32, C33, C34, C35, C36, F37, F38, F39, F40
 with sigma of 0.1
4. Uiso/Uaniso restraints and constraints
All non-hydrogen atoms have similar U: within 2A with sigma of 0.04 and sigma
for terminal atoms of 0.08 within 2A
5. Rigid body (RIGU) restrains
 All non-hydrogen atoms
 with sigma for 1-2 distances of 0.004 and sigma for 1-3 distances of 0.004
6. Same fragment restrains
{C11, C16, C15, C14, C13, C12, F20, F19, F18, F17} sigma for 1-2: 0.02, 1-3:
0.04
as in
{C11, C12, C13, C14, C15, C16, F17, F18, F19, F20}
{C11, C16, C15, C14, C13, C12, F20, F19, F18, F17} sigma for 1-2: 0.02, 1-3:
0.04
{C11, C12, C13, C14, C15, C16, F17, F18, F19, F20} sigma for 1-2: 0.02, 1-3:
0.04
as in
{C21, C22, C23, C24, C25, C26, F27, F28, F29, F30}
{C11, C12, C13, C14, C15, C16, F17, F18, F19, F20} sigma for 1-2: 0.02, 1-3:
0.04
{C11, C16, C15, C14, C13, C12, F20, F19, F18, F17} sigma for 1-2: 0.02, 1-3:
0.04
as in
{C31, C32, C33, C34, C35, C36, F37, F38, F39, F40}
{C11, C12, C13, C14, C15, C16, F17, F18, F19, F20} sigma for 1-2: 0.02, 1-3:
0.04
{C11, C16, C15, C14, C13, C12, F20, F19, F18, F17} sigma for 1-2: 0.02, 1-3:
0.04
as in
{C41, C42, C43, C44, C45, C46, F47, F48, F49, F50}
7. Others
 Fixed Sof: H12(0.5) H13(0.5) H15(0.5) H16(0.5) F17(0.5) F18(0.5) F19(0.5)
 F20(0.5) H22(0.5) H23(0.5) H25(0.5) H26(0.5) F27(0.5) F28(0.5) F29(0.5)
 F30(0.5) H32(0.5) H33(0.5) H35(0.5) H36(0.5) F37(0.5) F38(0.5) F39(0.5)
 F40(0.5) H42(0.5) H43(0.5) H45(0.5) H46(0.5) F47(0.5) F48(0.5) F49(0.5)
 F50(0.5) C1S(0.5) H1S(0.5) Cl2S(0.5) Cl3S(0.5) Cl4S(0.5)
8.a Ternary CH refined with riding coordinates:
 C1S(H1S)
8.b Aromatic/amide H refined with riding coordinates:
 C12(H12), C13(H13), C15(H15), C16(H16), C22(H22), C23(H23), C25(H25),
 C26(H26), C32(H32), C33(H33), C35(H35), C36(H36), C42(H42), C43(H43), C45(H45),
  C46(H46)
;
_olex2_exptl_crystal_mounting_method 'in fomblin film on a micromount'
_olex2_submission_special_instructions 'No special instructions were received'
_oxdiff_exptl_absorpt_empirical_details
;
Empirical correction (ABSPACK) includes:
- Absorption correction using spherical harmonics
- Frame scaling
;
_oxdiff_exptl_absorpt_empirical_full_max 7.835
_oxdiff_exptl_absorpt_empirical_full_min 0.367

loop_
_space_group_symop_operation_xyz
'x, y, z'
'-x, -y, -z'

loop_
_atom_site_label
_atom_site_type_symbol
_atom_site_fract_x
_atom_site_fract_y
_atom_site_fract_z
_atom_site_U_iso_or_equiv
_atom_site_adp_type
_atom_site_occupancy
_atom_site_site_symmetry_order
_atom_site_calc_flag
_atom_site_refinement_flags_posn
_atom_site_refinement_flags_adp
_atom_site_refinement_flags_occupancy
_atom_site_disorder_assembly
_atom_site_disorder_group
S1 S -0.5017(17) 0.2680(11) -0.1116(8) 0.155(7) Uani 1 1 d D U . . .
S2 S -0.3514(16) -0.0707(9) 0.2304(7) 0.118(5) Uani 1 1 d D U . . .
S3 S -0.3707(17) 0.1919(8) 0.5338(7) 0.120(5) Uani 1 1 d D U . . .
S4 S -0.3423(16) 0.6354(9) 0.3258(8) 0.133(6) Uani 1 1 d D U . . .
C11 C -0.450(3) 0.172(2) -0.0191(18) 0.123(12) Uani 1 1 d D U . . .
C12 C -0.263(4) 0.1489(19) 0.0096(17) 0.131(14) Uani 1 1 d D U . . .
H12 H -0.152882 0.183552 -0.020972 0.157 Uiso 0.5 1 calc R U P A 2
C13 C -0.242(4) 0.0737(18) 0.0847(16) 0.123(13) Uani 1 1 d D U . . .
H13 H -0.112893 0.057468 0.103333 0.148 Uiso 0.5 1 calc R U P B 2
C14 C -0.391(3) 0.022(2) 0.1335(19) 0.112(11) Uani 1 1 d D U . . .
C15 C -0.572(4) 0.048(2) 0.1041(19) 0.117(12) Uani 1 1 d D U . . .
H15 H -0.680914 0.012755 0.136010 0.140 Uiso 0.5 1 calc R U P C 2
C16 C -0.608(4) 0.121(2) 0.031(2) 0.125(13) Uani 1 1 d D U . . .
H16 H -0.739493 0.137800 0.014194 0.150 Uiso 0.5 1 calc R U P D 2
F17 F -0.108(6) 0.200(4) -0.024(3) 0.21(3) Uani 0.5 1 d D U P E 1
F18 F -0.065(5) 0.050(3) 0.116(3) 0.16(2) Uani 0.5 1 d D U P F 1
F19 F -0.724(5) -0.005(3) 0.144(3) 0.17(2) Uani 0.5 1 d D U P G 1
F20 F -0.784(4) 0.140(3) -0.001(2) 0.138(17) Uani 0.5 1 d D U P H 1
C21 C -0.359(3) 0.0055(18) 0.3128(17) 0.098(10) Uani 1 1 d D U . . .
C22 C -0.183(4) 0.0183(17) 0.3438(15) 0.108(12) Uani 1 1 d D U . . .
H22 H -0.057467 -0.011534 0.319872 0.130 Uiso 0.5 1 calc R U P I 1
C23 C -0.195(4) 0.0753(17) 0.4102(16) 0.106(11) Uani 1 1 d D U . . .
H23 H -0.073906 0.084213 0.430553 0.127 Uiso 0.5 1 calc R U P J 1
C24 C -0.367(3) 0.120(2) 0.448(2) 0.108(10) Uani 1 1 d D U . . .
C25 C -0.533(4) 0.106(2) 0.415(2) 0.115(12) Uani 1 1 d D U . . .
H25 H -0.656623 0.138454 0.438208 0.138 Uiso 0.5 1 calc R U P K 1
C26 C -0.539(4) 0.048(2) 0.351(2) 0.114(12) Uani 1 1 d D U . . .
H26 H -0.662301 0.037022 0.333564 0.137 Uiso 0.5 1 calc R U P L 1
F27 F -0.007(4) -0.023(3) 0.310(3) 0.129(15) Uani 0.5 1 d D U P M 2
F28 F -0.024(5) 0.088(3) 0.439(2) 0.111(13) Uani 0.5 1 d D U P N 2
F29 F -0.708(5) 0.149(3) 0.449(3) 0.135(15) Uani 0.5 1 d D U P O 2
F30 F -0.711(4) 0.037(3) 0.323(3) 0.111(13) Uani 0.5 1 d D U P P 2
C31 C -0.357(3) 0.3144(18) 0.4712(19) 0.107(10) Uani 1 1 d D U . . .
C32 C -0.183(4) 0.3598(16) 0.4596(17) 0.111(12) Uani 1 1 d D U . . .
H32 H -0.067233 0.324699 0.483636 0.134 Uiso 0.5 1 calc R U P Q 2
C33 C -0.176(4) 0.4571(15) 0.4127(18) 0.109(12) Uani 1 1 d D U . . .
H33 H -0.056526 0.487923 0.407214 0.130 Uiso 0.5 1 calc R U P R 2
C34 C -0.333(3) 0.5085(19) 0.375(2) 0.111(11) Uani 1 1 d D U . . .
C35 C -0.501(4) 0.4603(17) 0.387(2) 0.117(12) Uani 1 1 d D U . . .
H35 H -0.614260 0.495800 0.361262 0.141 Uiso 0.5 1 calc R U P S 2
C36 C -0.522(4) 0.3657(17) 0.433(2) 0.116(12) Uani 1 1 d D U . . .
H36 H -0.643929 0.336493 0.438892 0.140 Uiso 0.5 1 calc R U P T 2
F37 F -0.017(5) 0.312(3) 0.491(3) 0.126(15) Uani 0.5 1 d D U P U 1
F38 F -0.004(5) 0.497(3) 0.406(3) 0.117(14) Uani 0.5 1 d D U P V 1
F39 F -0.661(5) 0.515(3) 0.356(3) 0.116(14) Uani 0.5 1 d D U P W 1
F40 F -0.700(5) 0.331(3) 0.447(3) 0.134(17) Uani 0.5 1 d D U P X 1
C41 C -0.099(3) 0.6550(19) 0.2711(17) 0.108(10) Uani 1 1 d D U . . .
C42 C -0.004(3) 0.7310(18) 0.2900(17) 0.112(12) Uani 1 1 d D U . . .
H42 H -0.062977 0.766877 0.336619 0.134 Uiso 0.5 1 calc R U P Y 1
C43 C 0.175(3) 0.753(2) 0.2400(16) 0.108(12) Uani 1 1 d D U . . .
H43 H 0.240823 0.803468 0.253929 0.130 Uiso 0.5 1 calc R U P Z 1
C44 C 0.264(4) 0.705(2) 0.171(2) 0.115(12) Uani 1 1 d D U . . .
C45 C 0.176(4) 0.626(2) 0.161(2) 0.123(12) Uani 1 1 d D U . . .
H45 H 0.248005 0.583927 0.122072 0.148 Uiso 0.5 1 calc R U P A 1
C46 C -0.012(4) 0.604(2) 0.202(2) 0.117(12) Uani 1 1 d D U . . .
H46 H -0.078762 0.555592 0.184813 0.140 Uiso 0.5 1 calc R U P B 1
F47 F -0.092(5) 0.777(3) 0.358(2) 0.125(15) Uani 0.5 1 d D U P C 2
F48 F 0.265(5) 0.824(3) 0.262(2) 0.131(15) Uani 0.5 1 d D U P D 2
F49 F 0.258(6) 0.580(3) 0.092(3) 0.170(19) Uani 0.5 1 d D U P E 2
F50 F -0.094(5) 0.533(3) 0.177(3) 0.134(15) Uani 0.5 1 d D U P F 2
C1S C 0.021(6) 0.281(4) 0.173(2) 0.19(3) Uani 0.5 1 d D U P G 1
H1S H 0.056860 0.211775 0.162055 0.229 Uiso 0.5 1 calc R U P G 1
Cl2S Cl -0.240(5) 0.299(3) 0.2079(19) 0.215(13) Uani 0.5 1 d D U P G 1
Cl3S Cl 0.158(5) 0.301(3) 0.258(2) 0.273(18) Uani 0.5 1 d D U P G 1
Cl4S Cl 0.086(5) 0.365(2) 0.0703(16) 0.200(13) Uani 0.5 1 d D U P G 1

loop_
_atom_site_aniso_label
_atom_site_aniso_U_11
_atom_site_aniso_U_22
_atom_site_aniso_U_33
_atom_site_aniso_U_23
_atom_site_aniso_U_13
_atom_site_aniso_U_12
S1 0.091(11) 0.211(15) 0.149(12) 0.021(11) -0.010(8) -0.049(9)
S2 0.100(10) 0.134(11) 0.120(10) -0.007(8) -0.014(7) -0.038(7)
S3 0.114(10) 0.139(11) 0.107(10) -0.004(8) -0.010(7) -0.047(8)
S4 0.086(10) 0.151(12) 0.144(11) 0.019(9) -0.003(7) -0.035(8)
C11 0.09(2) 0.18(3) 0.11(2) 0.02(2) -0.044(17) -0.074(19)
C12 0.09(2) 0.19(3) 0.12(3) 0.02(2) -0.04(2) -0.07(2)
C13 0.10(2) 0.16(3) 0.12(3) 0.007(19) -0.045(18) -0.06(2)
C14 0.09(2) 0.14(2) 0.103(19) -0.006(19) -0.010(17) -0.036(18)
C15 0.09(2) 0.14(3) 0.11(3) 0.001(19) -0.006(19) -0.032(19)
C16 0.08(2) 0.16(3) 0.13(3) 0.012(19) -0.022(18) -0.05(2)
F17 0.12(3) 0.29(5) 0.20(5) 0.11(4) -0.09(3) -0.13(3)
F18 0.12(3) 0.25(5) 0.11(3) 0.04(3) -0.07(3) -0.10(3)
F19 0.09(3) 0.21(4) 0.17(4) 0.06(3) -0.01(3) -0.05(3)
F20 0.08(2) 0.23(5) 0.10(3) 0.01(3) -0.01(2) -0.05(3)
C21 0.08(2) 0.10(2) 0.113(19) -0.016(18) -0.007(16) -0.033(17)
C22 0.08(2) 0.12(3) 0.13(2) -0.024(18) -0.011(18) -0.035(18)
C23 0.09(2) 0.12(2) 0.11(2) -0.011(17) -0.009(17) -0.043(17)
C24 0.10(2) 0.11(2) 0.11(2) -0.008(18) 0.001(17) -0.041(17)
C25 0.09(2) 0.13(3) 0.12(3) -0.025(18) 0.003(18) -0.028(18)
C26 0.08(2) 0.14(3) 0.13(3) -0.029(18) -0.012(17) -0.027(18)
F27 0.08(2) 0.13(3) 0.20(4) -0.06(3) -0.01(2) -0.04(2)
F28 0.11(2) 0.10(3) 0.13(3) 0.00(2) -0.03(2) -0.04(2)
F29 0.10(2) 0.15(4) 0.16(4) -0.04(3) 0.01(2) -0.03(2)
F30 0.08(2) 0.10(3) 0.15(3) -0.01(2) -0.02(2) -0.03(2)
C31 0.08(2) 0.128(19) 0.12(2) -0.004(18) -0.021(19) -0.043(15)
C32 0.08(2) 0.12(2) 0.13(3) 0.01(2) -0.02(2) -0.039(16)
C33 0.07(2) 0.12(2) 0.13(3) 0.01(2) -0.01(2) -0.033(15)
C34 0.064(19) 0.13(2) 0.13(2) 0.006(19) -0.005(19) -0.023(14)
C35 0.08(2) 0.13(2) 0.14(3) 0.00(2) -0.03(2) -0.036(16)
C36 0.09(2) 0.13(2) 0.13(3) 0.00(2) -0.03(2) -0.044(16)
F37 0.08(2) 0.13(3) 0.16(4) 0.02(3) -0.03(3) -0.04(2)
F38 0.08(2) 0.13(3) 0.13(3) 0.03(3) -0.03(2) -0.05(2)
F39 0.08(2) 0.15(3) 0.12(3) 0.01(2) -0.03(2) -0.05(2)
F40 0.09(2) 0.15(3) 0.15(4) 0.06(3) -0.06(3) -0.04(2)
C41 0.08(2) 0.15(2) 0.10(2) -0.018(16) -0.015(17) -0.037(15)
C42 0.09(2) 0.17(3) 0.08(2) -0.029(19) 0.004(17) -0.054(18)
C43 0.08(2) 0.15(3) 0.08(3) 0.017(18) -0.004(17) -0.039(18)
C44 0.08(2) 0.15(3) 0.10(3) 0.01(2) 0.01(2) -0.048(19)
C45 0.08(2) 0.16(3) 0.13(3) -0.01(2) 0.006(19) -0.038(18)
C46 0.09(2) 0.16(3) 0.11(2) -0.025(19) 0.005(18) -0.059(18)
F47 0.08(3) 0.21(4) 0.09(3) -0.05(3) 0.00(2) -0.05(3)
F48 0.10(3) 0.18(4) 0.11(3) -0.01(3) 0.00(2) -0.06(2)
F49 0.13(4) 0.20(4) 0.19(4) -0.06(3) 0.06(3) -0.09(3)
F50 0.12(3) 0.17(4) 0.13(3) -0.04(3) 0.00(3) -0.06(3)
C1S 0.28(6) 0.19(5) 0.08(4) -0.02(5) 0.03(4) 0.00(4)
Cl2S 0.29(3) 0.19(3) 0.14(2) -0.04(2) 0.02(2) 0.00(3)
Cl3S 0.32(4) 0.28(4) 0.17(3) 0.06(3) -0.05(3) 0.02(3)
Cl4S 0.31(4) 0.16(3) 0.107(18) -0.009(18) 0.015(19) -0.01(2)

loop_
_atom_type_symbol
_atom_type_description
_atom_type_scat_dispersion_real
_atom_type_scat_dispersion_imag
_atom_type_scat_source
C C 0.0181 0.0091 'International Tables Vol C Tables 4.2.6.8 and 6.1.1.4'
H H 0.0000 0.0000 'International Tables Vol C Tables 4.2.6.8 and 6.1.1.4'
Cl Cl 0.3639 0.7018 'International Tables Vol C Tables 4.2.6.8 and 6.1.1.4'
F F 0.0727 0.0534 'International Tables Vol C Tables 4.2.6.8 and 6.1.1.4'
S S 0.3331 0.5567 'International Tables Vol C Tables 4.2.6.8 and 6.1.1.4'

loop_
_exptl_crystal_face_index_h
_exptl_crystal_face_index_k
_exptl_crystal_face_index_l
_exptl_crystal_face_perp_dist
0 -1 0 0.0145
0 1 0 0.0145
0 3 5 0.0145
0 -3 -5 0.0145
-4 -2 -3 0.1546
4 1 3 0.1917
0 -1 5 0.0144
0 1 -5 0.0144

loop_
_geom_angle_atom_site_label_1
_geom_angle_atom_site_label_2
_geom_angle_atom_site_label_3
_geom_angle
_geom_angle_site_symmetry_1
_geom_angle_site_symmetry_3
_geom_angle_publ_flag
C11 S1 C44 104.8(15) . 2_565 ?
C14 S2 C21 99.7(15) . . ?
C31 S3 C24 103.8(15) . . ?
C34 S4 C41 105.7(13) . . ?
C12 C11 S1 122.9(16) . . ?
C12 C11 C16 119(3) . . ?
C16 C11 S1 118.3(16) . . ?
C11 C12 H12 121.2 . . ?
C11 C12 C13 118(2) . . ?
C13 C12 H12 121.2 . . ?
F17 C12 C11 125(2) . . ?
F17 C12 C13 117(2) . . ?
C12 C13 H13 117.2 . . ?
C14 C13 C12 126(2) . . ?
C14 C13 H13 117.2 . . ?
F18 C13 C12 120(2) . . ?
F18 C13 C14 115(2) . . ?
C13 C14 S2 122.3(16) . . ?
C13 C14 C15 115(3) . . ?
C15 C14 S2 122.8(16) . . ?
C14 C15 H15 118.0 . . ?
C14 C15 C16 124(2) . . ?
C16 C15 H15 118.0 . . ?
F19 C15 C14 119(2) . . ?
F19 C15 C16 117(2) . . ?
C11 C16 H16 120.4 . . ?
C15 C16 C11 119(2) . . ?
C15 C16 H16 120.4 . . ?
F20 C16 C11 118(2) . . ?
F20 C16 C15 123(2) . . ?
C22 C21 S2 119.8(16) . . ?
C26 C21 S2 120.7(16) . . ?
C26 C21 C22 119(3) . . ?
C21 C22 H22 120.9 . . ?
C23 C22 C21 118(2) . . ?
C23 C22 H22 120.9 . . ?
F27 C22 C21 121(2) . . ?
F27 C22 C23 121(2) . . ?
C22 C23 H23 117.6 . . ?
C24 C23 C22 125(2) . . ?
C24 C23 H23 117.6 . . ?
F28 C23 C22 118(2) . . ?
F28 C23 C24 118(2) . . ?
C23 C24 S3 122.0(16) . . ?
C25 C24 S3 123.2(16) . . ?
C25 C24 C23 115(3) . . ?
C24 C25 H25 117.4 . . ?
C24 C25 C26 125(3) . . ?
C26 C25 H25 117.4 . . ?
F29 C25 C24 118(2) . . ?
F29 C25 C26 117(2) . . ?
C21 C26 C25 118(2) . . ?
C21 C26 H26 121.2 . . ?
C25 C26 H26 121.2 . . ?
F30 C26 C21 121(2) . . ?
F30 C26 C25 121(2) . . ?
C32 C31 S3 120.8(16) . . ?
C32 C31 C36 119(3) . . ?
C36 C31 S3 120.0(16) . . ?
C31 C32 H32 120.0 . . ?
C31 C32 C33 120(2) . . ?
C33 C32 H32 120.0 . . ?
F37 C32 C31 121(2) . . ?
F37 C32 C33 119(2) . . ?
C32 C33 H33 118.9 . . ?
C34 C33 C32 122(2) . . ?
C34 C33 H33 118.9 . . ?
F38 C33 C32 117(2) . . ?
F38 C33 C34 121(2) . . ?
C33 C34 S4 124.1(17) . . ?
C33 C34 C35 116(3) . . ?
C35 C34 S4 119.6(16) . . ?
C34 C35 H35 117.0 . . ?
C34 C35 C36 126(2) . . ?
C36 C35 H35 117.0 . . ?
F39 C35 C34 115(2) . . ?
F39 C35 C36 119(2) . . ?
C31 C36 H36 121.7 . . ?
C35 C36 C31 117(2) . . ?
C35 C36 H36 121.7 . . ?
F40 C36 C31 123(2) . . ?
F40 C36 C35 120(2) . . ?
C42 C41 S4 119.0(16) . . ?
C46 C41 S4 120.4(16) . . ?
C46 C41 C42 120(3) . . ?
C41 C42 H42 120.8 . . ?
C43 C42 C41 118(2) . . ?
C43 C42 H42 120.8 . . ?
F47 C42 C41 118(2) . . ?
F47 C42 C43 124(2) . . ?
C42 C43 H43 118.3 . . ?
C44 C43 C42 123(2) . . ?
C44 C43 H43 118.3 . . ?
F48 C43 C42 117(2) . . ?
F48 C43 C44 120(2) . . ?
C43 C44 S1 122.0(16) . 2_565 ?
C43 C44 C45 116(3) . . ?
C45 C44 S1 121.2(16) . 2_565 ?
C44 C45 H45 117.9 . . ?
C44 C45 C46 124(2) . . ?
C46 C45 H45 117.9 . . ?
F49 C45 C44 117(2) . . ?
F49 C45 C46 117(2) . . ?
C41 C46 H46 121.6 . . ?
C45 C46 C41 117(2) . . ?
C45 C46 H46 121.6 . . ?
F50 C46 C41 124(2) . . ?
F50 C46 C45 119(2) . . ?
Cl2S C1S H1S 109.0 . . ?
Cl2S C1S Cl4S 110(2) . . ?
Cl3S C1S H1S 109.0 . . ?
Cl3S C1S Cl2S 111(2) . . ?
Cl3S C1S Cl4S 109(2) . . ?
Cl4S C1S H1S 109.0 . . ?

loop_
_geom_bond_atom_site_label_1
_geom_bond_atom_site_label_2
_geom_bond_distance
_geom_bond_site_symmetry_2
_geom_bond_publ_flag
S1 C11 1.77(2) . ?
S1 C44 1.77(2) 2_565 ?
S2 C14 1.77(2) . ?
S2 C21 1.77(2) . ?
S3 C24 1.77(2) . ?
S3 C31 1.77(2) . ?
S4 C34 1.76(2) . ?
S4 C41 1.76(2) . ?
C11 C12 1.380(19) . ?
C11 C16 1.39(2) . ?
C12 H12 0.9500 . ?
C12 C13 1.39(3) . ?
C12 F17 1.32(2) . ?
C13 H13 0.9500 . ?
C13 C14 1.35(2) . ?
C13 F18 1.34(2) . ?
C14 C15 1.35(2) . ?
C15 H15 0.9500 . ?
C15 C16 1.38(3) . ?
C15 F19 1.34(2) . ?
C16 H16 0.9500 . ?
C16 F20 1.33(2) . ?
C21 C22 1.39(2) . ?
C21 C26 1.38(2) . ?
C22 H22 0.9500 . ?
C22 C23 1.38(3) . ?
C22 F27 1.33(2) . ?
C23 H23 0.9500 . ?
C23 C24 1.35(2) . ?
C23 F28 1.34(2) . ?
C24 C25 1.35(2) . ?
C25 H25 0.9500 . ?
C25 C26 1.38(3) . ?
C25 F29 1.34(2) . ?
C26 H26 0.9500 . ?
C26 F30 1.34(2) . ?
C31 C32 1.38(2) . ?
C31 C36 1.39(2) . ?
C32 H32 0.9500 . ?
C32 C33 1.39(3) . ?
C32 F37 1.33(2) . ?
C33 H33 0.9500 . ?
C33 C34 1.34(2) . ?
C33 F38 1.34(2) . ?
C34 C35 1.37(2) . ?
C35 H35 0.9500 . ?
C35 C36 1.37(3) . ?
C35 F39 1.33(2) . ?
C36 H36 0.9500 . ?
C36 F40 1.32(2) . ?
C41 C42 1.39(2) . ?
C41 C46 1.39(2) . ?
C42 H42 0.9500 . ?
C42 C43 1.37(3) . ?
C42 F47 1.34(2) . ?
C43 H43 0.9500 . ?
C43 C44 1.36(2) . ?
C43 F48 1.34(2) . ?
C44 C45 1.36(2) . ?
C45 H45 0.9500 . ?
C45 C46 1.38(3) . ?
C45 F49 1.34(2) . ?
C46 H46 0.9500 . ?
C46 F50 1.33(2) . ?
C1S H1S 1.0000 . ?
C1S Cl2S 1.77(2) . ?
C1S Cl3S 1.76(2) . ?
C1S Cl4S 1.77(2) . ?

loop_
_geom_torsion_atom_site_label_1
_geom_torsion_atom_site_label_2
_geom_torsion_atom_site_label_3
_geom_torsion_atom_site_label_4
_geom_torsion
_geom_torsion_site_symmetry_1
_geom_torsion_site_symmetry_2
_geom_torsion_site_symmetry_3
_geom_torsion_site_symmetry_4
_geom_torsion_publ_flag
S1 C11 C12 C13 178(3) . . . . ?
S1 C11 C12 F17 5(4) . . . . ?
S1 C11 C16 C15 -179(3) . . . . ?
S1 C11 C16 F20 8(5) . . . . ?
S1 C44 C45 C46 -177(3) 2_565 . . . ?
S1 C44 C45 F49 -12(6) 2_565 . . . ?
S2 C14 C15 C16 178(3) . . . . ?
S2 C14 C15 F19 -7(6) . . . . ?
S2 C21 C22 C23 -178(2) . . . . ?
S2 C21 C22 F27 2(3) . . . . ?
S2 C21 C26 C25 180(3) . . . . ?
S2 C21 C26 F30 -4(5) . . . . ?
S3 C24 C25 C26 -178(3) . . . . ?
S3 C24 C25 F29 0(5) . . . . ?
S3 C31 C32 C33 -178(2) . . . . ?
S3 C31 C32 F37 3(3) . . . . ?
S3 C31 C36 C35 179(3) . . . . ?
S3 C31 C36 F40 6(5) . . . . ?
S4 C34 C35 C36 -172(3) . . . . ?
S4 C34 C35 F39 3(5) . . . . ?
S4 C41 C42 C43 -173(2) . . . . ?
S4 C41 C42 F47 9(3) . . . . ?
S4 C41 C46 C45 178(3) . . . . ?
S4 C41 C46 F50 -5(5) . . . . ?
C11 C12 C13 C14 -1(2) . . . . ?
C11 C12 C13 F18 -179(3) . . . . ?
C12 C11 C16 C15 -3(4) . . . . ?
C12 C11 C16 F20 -177(3) . . . . ?
C12 C13 C14 S2 -178(2) . . . . ?
C12 C13 C14 C15 0(4) . . . . ?
C13 C14 C15 C16 0(6) . . . . ?
C13 C14 C15 F19 175(4) . . . . ?
C14 S2 C21 C22 -106.5(15) . . . . ?
C14 S2 C21 C26 78(3) . . . . ?
C14 C15 C16 C11 2(6) . . . . ?
C14 C15 C16 F20 175(4) . . . . ?
C16 C11 C12 C13 3(2) . . . . ?
C16 C11 C12 F17 -170(4) . . . . ?
F17 C12 C13 C14 172(4) . . . . ?
F17 C12 C13 F18 -5(4) . . . . ?
F18 C13 C14 S2 -1(4) . . . . ?
F18 C13 C14 C15 177(3) . . . . ?
F19 C15 C16 C11 -174(4) . . . . ?
F19 C15 C16 F20 -1(6) . . . . ?
C21 S2 C14 C13 80(3) . . . . ?
C21 S2 C14 C15 -98(3) . . . . ?
C21 C22 C23 C24 1(2) . . . . ?
C21 C22 C23 F28 -179(2) . . . . ?
C22 C21 C26 C25 4(4) . . . . ?
C22 C21 C26 F30 180(3) . . . . ?
C22 C23 C24 S3 179.9(19) . . . . ?
C22 C23 C24 C25 -1(4) . . . . ?
C23 C24 C25 C26 3(6) . . . . ?
C23 C24 C25 F29 -179(3) . . . . ?
C24 S3 C31 C32 -106.4(16) . . . . ?
C24 S3 C31 C36 74(3) . . . . ?
C24 C25 C26 C21 -4(6) . . . . ?
C24 C25 C26 F30 179(4) . . . . ?
C26 C21 C22 C23 -2(2) . . . . ?
C26 C21 C22 F27 178(3) . . . . ?
F27 C22 C23 C24 -180(3) . . . . ?
F27 C22 C23 F28 1(3) . . . . ?
F28 C23 C24 S3 0(4) . . . . ?
F28 C23 C24 C25 179(3) . . . . ?
F29 C25 C26 C21 177(3) . . . . ?
F29 C25 C26 F30 1(6) . . . . ?
C31 S3 C24 C23 93(3) . . . . ?
C31 S3 C24 C25 -86(3) . . . . ?
C31 C32 C33 C34 -2(2) . . . . ?
C31 C32 C33 F38 178(3) . . . . ?
C32 C31 C36 C35 -1(4) . . . . ?
C32 C31 C36 F40 -174(3) . . . . ?
C32 C33 C34 S4 173(2) . . . . ?
C32 C33 C34 C35 1(4) . . . . ?
C33 C34 C35 C36 0(6) . . . . ?
C33 C34 C35 F39 175(3) . . . . ?
C34 S4 C41 C42 -128.0(18) . . . . ?
C34 S4 C41 C46 60(3) . . . . ?
C34 C35 C36 C31 0(6) . . . . ?
C34 C35 C36 F40 174(4) . . . . ?
C36 C31 C32 C33 2(2) . . . . ?
C36 C31 C32 F37 -177(3) . . . . ?
F37 C32 C33 C34 177(3) . . . . ?
F37 C32 C33 F38 -3(3) . . . . ?
F38 C33 C34 S4 -8(4) . . . . ?
F38 C33 C34 C35 -179(3) . . . . ?
F39 C35 C36 C31 -174(3) . . . . ?
F39 C35 C36 F40 -1(6) . . . . ?
C41 S4 C34 C33 37(3) . . . . ?
C41 S4 C34 C35 -152(3) . . . . ?
C41 C42 C43 C44 1(2) . . . . ?
C41 C42 C43 F48 -178(3) . . . . ?
C42 C41 C46 C45 5(4) . . . . ?
C42 C41 C46 F50 -178(3) . . . . ?
C42 C43 C44 S1 -177(2) . . . 2_565 ?
C42 C43 C44 C45 -7(4) . . . . ?
C43 C44 C45 C46 13(6) . . . . ?
C43 C44 C45 F49 178(4) . . . . ?
C44 S1 C11 C12 17(2) 2_565 . . . ?
C44 S1 C11 C16 -168(2) 2_565 . . . ?
C44 C45 C46 C41 -12(6) . . . . ?
C44 C45 C46 F50 171(4) . . . . ?
C46 C41 C42 C43 -1(2) . . . . ?
C46 C41 C42 F47 -179(3) . . . . ?
F47 C42 C43 C44 179(3) . . . . ?
F47 C42 C43 F48 0(3) . . . . ?
F48 C43 C44 S1 2(4) . . . 2_565 ?
F48 C43 C44 C45 172(3) . . . . ?
F49 C45 C46 C41 -178(4) . . . . ?
F49 C45 C46 F50 5(6) . . . . ?

loop_
_exptl_oxdiff_crystal_face_indexfrac_h
_exptl_oxdiff_crystal_face_indexfrac_k
_exptl_oxdiff_crystal_face_indexfrac_l
_exptl_oxdiff_crystal_face_x
_exptl_oxdiff_crystal_face_y
_exptl_oxdiff_crystal_face_z
0.0004 -1.0003 0.0122 0.0125 0.1136 -0.0088
-0.0004 1.0003 -0.0122 -0.0125 -0.1136 0.0088
0.0014 3.0667 4.9824 -0.5405 -0.1877 0.0551
-0.0014 -3.0667 -4.9824 0.5405 0.1877 -0.0551
-4.0078 -2.0246 -2.9890 0.2511 0.1216 0.8859
4.0082 1.0243 3.0012 -0.2386 -0.0080 -0.8947
0.0032 -0.9346 5.0311 -0.4906 0.2666 0.0199
-0.0032 0.9346 -5.0311 0.4906 -0.2666 -0.0199
